data_4328506
loop_
_publ_author_name
'Alessio Raimondi'
'Monica Panigati'
'Daniela Maggioni'
'Laura D'Alfonso'
'Pierluigi Mercandelli'
'Patrizia Mussini'
'Giuseppe D'Alfonso'

_publ_section_title
;
 Electrochemical, Computational, and Photophysical Characterization of New
 Luminescent Dirhenium-Pyridazine Complexes Containing Bridging OR or SR
 Anions
;
_journal_name_full 'Inorganic Chemistry'
_journal_page_first 2966
_journal_page_last 2975
_journal_paper_doi 10.1021/ic202284a
_journal_volume 51
_journal_year 2012
_chemical_formula_moiety 'C22 H14 N2 O6 Re2 S2, C1 H2 Cl2'
_chemical_formula_sum 'C23 H16 Cl2 N2 O6 Re2 S2'
_chemical_formula_weight 923.80
_chemical_name_systematic
;
hexacarbonylbis(\m-benzenethiolato)(\m-pyridazine-\kN1:\kN2)dirhenium
dichloromethane solvate
;
_space_group_IT_number 61
_symmetry_cell_setting orthorhombic
_symmetry_Int_Tables_number 61
_symmetry_space_group_name_Hall '-P 2ac 2ab'
_symmetry_space_group_name_H-M 'P b c a'
_atom_sites_solution_hydrogens geom
_atom_sites_solution_primary direct
_atom_sites_solution_secondary difmap
_cell_angle_alpha 90
_cell_angle_beta 90
_cell_angle_gamma 90
_cell_formula_units_Z 8
_cell_length_a 18.041(2)
_cell_length_b 14.442(2)
_cell_length_c 20.886(2)
_cell_measurement_reflns_used 9837
_cell_measurement_temperature 100(2)
_cell_measurement_theta_max 30.4
_cell_measurement_theta_min 3.3
_cell_volume 5441.8(11)
_computing_structure_refinement
;
Sheldrick, G. M. (1997). SHELX97. Universit\"at G\"ottingen, Germany.
;
_computing_structure_solution
;
SIR97: Altomare, A., Burla, M. C., Camalli, M., Cascarano, G. L.,
Giacovazzo, C., Guagliardi, A., Moliterni, A. G. G., Polidori, G. &
Spagna, R. (1999). J. Appl. Crystallogr. 32, 115-119.
;
_diffrn_ambient_temperature 100(2)
_diffrn_measured_fraction_theta_full 0.992
_diffrn_measured_fraction_theta_max 0.992
_diffrn_measurement_details
;
A full sphere of reciprocal space was scanned by 0.5\% \w steps, collecting
1440 frames each at 10 s exposure, keeping the detector at 60 mm from the
sample. Intensity decay was monitored by recollecting the initial 50 frames
at the end of data collection and analysing the duplicate reflections.
;
_diffrn_measurement_device_type 'Brucker APEX II'
_diffrn_measurement_method '\w scans'
_diffrn_radiation_type MoK\a
_diffrn_radiation_wavelength 0.71073
_diffrn_reflns_av_R_equivalents 0.0346
_diffrn_reflns_av_sigmaI/netI 0.0191
_diffrn_reflns_limit_h_max 25
_diffrn_reflns_limit_h_min -25
_diffrn_reflns_limit_k_max 20
_diffrn_reflns_limit_k_min -20
_diffrn_reflns_limit_l_max 29
_diffrn_reflns_limit_l_min -29
_diffrn_reflns_number 68104
_diffrn_reflns_theta_full 30.00
_diffrn_reflns_theta_max 30.00
_diffrn_reflns_theta_min 3.19
_diffrn_standards_decay_% 0
_exptl_absorpt_coefficient_mu 9.281
_exptl_absorpt_correction_T_max 0.224
_exptl_absorpt_correction_T_min 0.126
_exptl_absorpt_correction_type empirical
_exptl_absorpt_process_details
;
Sheldrick, G. M. (1996). SADABS. Universit\"at G\"ottingen, Germany.
Reflections employed for parameter determination: 49183
Maximum odd and even orders for spherical harmonics: 7 and 8
Effective data to parameter ratio: 28.8
;
_exptl_crystal_colour orange
_exptl_crystal_density_diffrn 2.255
_exptl_crystal_description polyhedral
_exptl_crystal_F_000 3456
_exptl_crystal_preparation
;
Crystals were obtained by slow evaporation of a dichloromethane solution at RT.
;
_exptl_crystal_size_max 0.35
_exptl_crystal_size_mid 0.27
_exptl_crystal_size_min 0.23
_refine_diff_density_max 0.940
_refine_diff_density_min -0.610
_refine_diff_density_rms 0.137
_refine_ls_extinction_method none
_refine_ls_goodness_of_fit_ref 1.087
_refine_ls_hydrogen_treatment constr
_refine_ls_matrix_type full
_refine_ls_number_parameters 334
_refine_ls_number_reflns 7883
_refine_ls_number_restraints 0
_refine_ls_restrained_S_all 1.087
_refine_ls_R_factor_all 0.0277
_refine_ls_R_factor_gt 0.0231
_refine_ls_shift/su_max 0.001
_refine_ls_shift/su_mean 0.000
_refine_ls_structure_factor_coef Fsqd
_refine_ls_weighting_details
;
w=1/[\s^2^(Fo^2^)+(0.025P)^2^+1.3P] where P=(Fo^2^+2Fc^2^)/3
;
_refine_ls_weighting_scheme calc
_refine_ls_wR_factor_gt 0.0530
_refine_ls_wR_factor_ref 0.0545
_reflns_number_gt 7133
_reflns_number_total 7883
_reflns_threshold_expression 'I > 2\s(I)'
_cod_data_source_file ic202284a_si_003_1.cif
_cod_data_source_block 2-SPh
_cod_database_code 4328506

loop_
_symmetry_equiv_pos_as_xyz
'x, y, z'
'-x+1/2, -y, z+1/2'
'x+1/2, -y+1/2, -z'
'-x, y+1/2, -z+1/2'
'-x, -y, -z'
'x-1/2, y, -z-1/2'
'-x-1/2, y-1/2, z'
'x, -y-1/2, z-1/2'

loop_
_atom_site_label
_atom_site_type_symbol
_atom_site_fract_x
_atom_site_fract_y
_atom_site_fract_z
_atom_site_U_iso_or_equiv
_atom_site_adp_type
_atom_site_occupancy
_atom_site_symmetry_multiplicity
_atom_site_calc_flag
_atom_site_refinement_flags
Re1 Re 0.390974(6) 0.233938(8) 0.171315(6) 0.01329(3) Uani 1 1 d .
Re2 Re 0.542427(6) 0.364297(8) 0.108863(6) 0.01337(3) Uani 1 1 d .
C1 C 0.30729(19) 0.2129(2) 0.11671(15) 0.0190(6) Uani 1 1 d .
C2 C 0.38832(17) 0.1062(2) 0.19597(15) 0.0167(6) Uani 1 1 d .
C3 C 0.32205(19) 0.2661(2) 0.23762(16) 0.0197(6) Uani 1 1 d .
C4 C 0.53722(19) 0.3964(2) 0.01960(16) 0.0196(6) Uani 1 1 d .
C5 C 0.6420(2) 0.3249(2) 0.09249(16) 0.0208(6) Uani 1 1 d .
C6 C 0.57661(18) 0.4874(2) 0.12894(15) 0.0179(6) Uani 1 1 d .
C7 C 0.60673(18) 0.3255(2) 0.24457(16) 0.0186(6) Uani 1 1 d .
C8 C 0.61283(19) 0.2912(2) 0.30680(17) 0.0219(7) Uani 1 1 d .
C9 C 0.5552(2) 0.2413(3) 0.33049(17) 0.0238(7) Uani 1 1 d .
C10 C 0.49369(19) 0.2283(2) 0.29092(15) 0.0187(6) Uani 1 1 d .
C11 C 0.45733(17) 0.1892(2) 0.01271(14) 0.0159(6) Uani 1 1 d .
C12 C 0.4883(2) 0.1152(3) -0.02078(17) 0.0261(8) Uani 1 1 d .
C13 C 0.4601(3) 0.0918(3) -0.08042(18) 0.0356(10) Uani 1 1 d .
C14 C 0.4030(2) 0.1430(3) -0.10752(17) 0.0269(8) Uani 1 1 d .
C15 C 0.37527(19) 0.2193(3) -0.07566(16) 0.0217(7) Uani 1 1 d .
C16 C 0.40227(18) 0.2423(2) -0.01526(16) 0.0183(6) Uani 1 1 d .
C17 C 0.38760(17) 0.4715(2) 0.19387(16) 0.0171(6) Uani 1 1 d .
C18 C 0.44079(18) 0.5008(2) 0.23749(15) 0.0164(6) Uani 1 1 d .
C19 C 0.42098(18) 0.5586(2) 0.28777(15) 0.0178(6) Uani 1 1 d .
C20 C 0.3489(2) 0.5871(2) 0.29546(18) 0.0245(7) Uani 1 1 d .
C21 C 0.2954(2) 0.5577(3) 0.2522(2) 0.0337(9) Uani 1 1 d .
C22 C 0.3144(2) 0.5006(3) 0.20177(19) 0.0286(8) Uani 1 1 d .
H1 H 0.6470 0.3596 0.2273 0.022 Uiso 1 1 calc R
H2 H 0.6559 0.3023 0.3318 0.026 Uiso 1 1 calc R
H3 H 0.5567 0.2161 0.3725 0.029 Uiso 1 1 calc R
H4 H 0.4531 0.1933 0.3069 0.022 Uiso 1 1 calc R
H5 H 0.5282 0.0811 -0.0029 0.031 Uiso 1 1 calc R
H6 H 0.4801 0.0404 -0.1029 0.043 Uiso 1 1 calc R
H7 H 0.3830 0.1255 -0.1479 0.032 Uiso 1 1 calc R
H8 H 0.3378 0.2561 -0.0949 0.026 Uiso 1 1 calc R
H9 H 0.3829 0.2945 0.0068 0.022 Uiso 1 1 calc R
H10 H 0.4908 0.4813 0.2329 0.020 Uiso 1 1 calc R
H11 H 0.4577 0.5786 0.3172 0.021 Uiso 1 1 calc R
H12 H 0.3357 0.6265 0.3300 0.029 Uiso 1 1 calc R
H13 H 0.2454 0.5769 0.2573 0.040 Uiso 1 1 calc R
H14 H 0.2774 0.4811 0.1723 0.034 Uiso 1 1 calc R
N1 N 0.48912(15) 0.26289(18) 0.23158(13) 0.0146(5) Uani 1 1 d .
N2 N 0.54690(14) 0.31256(18) 0.20838(13) 0.0147(5) Uani 1 1 d .
O1 O 0.25530(15) 0.20154(19) 0.08570(13) 0.0278(5) Uani 1 1 d .
O2 O 0.38625(13) 0.02881(17) 0.20927(12) 0.0233(5) Uani 1 1 d .
O3 O 0.27950(14) 0.2846(2) 0.27669(12) 0.0277(6) Uani 1 1 d .
O4 O 0.53647(16) 0.41080(18) -0.03443(12) 0.0275(6) Uani 1 1 d .
O5 O 0.70180(15) 0.3026(2) 0.08176(14) 0.0342(6) Uani 1 1 d .
O6 O 0.59733(14) 0.56040(17) 0.13994(13) 0.0260(5) Uani 1 1 d .
S1 S 0.49159(4) 0.20575(5) 0.09187(4) 0.01413(14) Uani 1 1 d .
S2 S 0.40757(4) 0.39462(5) 0.12888(4) 0.01476(14) Uani 1 1 d .
C23 C 0.2352(3) 0.5116(4) 0.0103(3) 0.0554(14) Uani 1 1 d .
H15 H 0.2153 0.5676 -0.0110 0.066 Uiso 1 1 calc R
H16 H 0.2810 0.5298 0.0332 0.066 Uiso 1 1 calc R
Cl1 Cl 0.25737(11) 0.43232(13) -0.04676(8) 0.0812(5) Uani 1 1 d .
Cl2 Cl 0.17012(6) 0.47278(9) 0.06666(5) 0.0424(3) Uani 1 1 d .

loop_
_atom_site_aniso_label
_atom_site_aniso_U_11
_atom_site_aniso_U_22
_atom_site_aniso_U_33
_atom_site_aniso_U_23
_atom_site_aniso_U_13
_atom_site_aniso_U_12
Re1 0.01412(6) 0.01386(6) 0.01190(6) -0.00146(4) -0.00030(4) -0.00023(4)
Re2 0.01458(6) 0.01329(6) 0.01224(6) 0.00103(4) -0.00010(4) 0.00088(4)
C1 0.0223(16) 0.0182(15) 0.0164(15) -0.0013(12) 0.0022(12) 0.0016(12)
C2 0.0166(14) 0.0221(16) 0.0115(13) -0.0042(12) -0.0018(11) -0.0010(12)
C3 0.0209(15) 0.0204(15) 0.0177(15) -0.0012(12) -0.0047(12) -0.0028(12)
C4 0.0235(16) 0.0164(15) 0.0190(15) 0.0002(12) 0.0004(13) 0.0006(12)
C5 0.0232(17) 0.0196(16) 0.0196(15) 0.0040(12) -0.0002(13) 0.0009(12)
C6 0.0186(15) 0.0210(16) 0.0141(14) 0.0022(12) 0.0042(11) 0.0031(12)
C7 0.0180(15) 0.0189(15) 0.0187(15) 0.0008(12) -0.0025(12) 0.0001(12)
C8 0.0241(17) 0.0230(16) 0.0186(16) -0.0011(13) -0.0084(13) 0.0021(13)
C9 0.0311(18) 0.0257(17) 0.0147(15) 0.0000(13) -0.0049(13) -0.0011(14)
C10 0.0242(16) 0.0200(15) 0.0117(14) 0.0009(11) -0.0007(12) -0.0021(12)
C11 0.0204(15) 0.0162(14) 0.0110(13) -0.0007(11) -0.0013(11) -0.0006(11)
C12 0.036(2) 0.0230(17) 0.0196(16) -0.0031(13) -0.0031(15) 0.0116(15)
C13 0.061(3) 0.0274(19) 0.0183(18) -0.0069(15) -0.0094(17) 0.0170(19)
C14 0.038(2) 0.0251(18) 0.0174(16) -0.0022(13) -0.0091(15) 0.0011(15)
C15 0.0190(15) 0.0281(18) 0.0180(16) 0.0022(13) -0.0037(12) -0.0017(13)
C16 0.0191(15) 0.0185(15) 0.0173(15) -0.0012(12) 0.0014(12) 0.0023(12)
C17 0.0179(15) 0.0158(14) 0.0176(15) -0.0027(12) -0.0030(12) -0.0005(11)
C18 0.0167(14) 0.0166(14) 0.0159(14) 0.0008(11) -0.0004(11) -0.0002(11)
C19 0.0209(16) 0.0180(15) 0.0144(14) -0.0008(11) -0.0014(12) -0.0019(12)
C20 0.0270(18) 0.0209(16) 0.0258(18) -0.0071(14) -0.0004(14) 0.0034(13)
C21 0.0221(18) 0.036(2) 0.043(2) -0.0195(18) -0.0055(16) 0.0121(15)
C22 0.0210(17) 0.0299(19) 0.035(2) -0.0147(16) -0.0107(15) 0.0085(14)
N1 0.0174(12) 0.0128(11) 0.0137(12) -0.0008(9) 0.0012(10) -0.0002(9)
N2 0.0169(12) 0.0133(12) 0.0139(12) -0.0005(9) -0.0011(9) 0.0009(9)
O1 0.0233(13) 0.0317(14) 0.0282(13) -0.0056(11) -0.0067(11) -0.0010(11)
O2 0.0236(12) 0.0196(12) 0.0267(13) 0.0037(10) -0.0039(10) -0.0025(9)
O3 0.0209(12) 0.0396(15) 0.0226(13) -0.0106(11) 0.0051(10) 0.0008(11)
O4 0.0420(16) 0.0250(13) 0.0155(12) 0.0023(10) 0.0007(11) 0.0033(11)
O5 0.0204(13) 0.0453(17) 0.0368(16) 0.0027(13) 0.0051(11) 0.0087(12)
O6 0.0308(14) 0.0177(12) 0.0294(14) -0.0030(10) 0.0064(11) -0.0052(10)
S1 0.0170(3) 0.0140(3) 0.0114(3) -0.0002(3) -0.0010(3) 0.0018(3)
S2 0.0157(3) 0.0143(3) 0.0143(3) -0.0014(3) -0.0030(3) 0.0013(3)
C23 0.077(4) 0.044(3) 0.045(3) -0.008(2) 0.027(3) -0.009(3)
Cl1 0.0965(12) 0.0880(12) 0.0589(9) -0.0275(9) 0.0243(9) 0.0305(10)
Cl2 0.0381(6) 0.0604(7) 0.0287(5) 0.0006(5) 0.0023(4) -0.0091(5)

loop_
_atom_type_symbol
_atom_type_description
_atom_type_scat_dispersion_real
_atom_type_scat_dispersion_imag
_atom_type_scat_source
C C 0.0033 0.0016 'International Tables Vol C Tables 4.2.6.8 and 6.1.1.4'
H H 0.0000 0.0000 'International Tables Vol C Tables 4.2.6.8 and 6.1.1.4'
N N 0.0061 0.0033 'International Tables Vol C Tables 4.2.6.8 and 6.1.1.4'
O O 0.0106 0.0060 'International Tables Vol C Tables 4.2.6.8 and 6.1.1.4'
S S 0.1246 0.1234 'International Tables Vol C Tables 4.2.6.8 and 6.1.1.4'
Cl Cl 0.1484 0.1585 'International Tables Vol C Tables 4.2.6.8 and 6.1.1.4'
Re Re -1.0185 7.2310 'International Tables Vol C Tables 4.2.6.8 and 6.1.1.4'

loop_
_geom_angle_atom_site_label_1
_geom_angle_atom_site_label_2
_geom_angle_atom_site_label_3
_geom_angle
C1 Re1 C2 89.28(14)
C1 Re1 C3 87.56(14)
C1 Re1 N1 177.59(12)
C1 Re1 S1 98.72(10)
C1 Re1 S2 91.75(10)
C2 Re1 C3 91.32(14)
C2 Re1 N1 92.82(11)
C2 Re1 S1 92.28(10)
C2 Re1 S2 172.41(10)
C3 Re1 N1 93.57(12)
C3 Re1 S1 172.79(10)
C3 Re1 S2 96.24(10)
N1 Re1 S1 80.02(7)
N1 Re1 S2 86.01(7)
S1 Re1 S2 80.13(3)
C4 Re2 C5 86.81(14)
C4 Re2 C6 90.24(14)
C4 Re2 N2 174.15(12)
C4 Re2 S1 93.75(10)
C4 Re2 S2 94.14(10)
C5 Re2 C6 90.72(14)
C5 Re2 N2 91.91(12)
C5 Re2 S1 92.69(11)
C5 Re2 S2 172.72(10)
C6 Re2 N2 95.48(12)
C6 Re2 S1 174.88(9)
C6 Re2 S2 96.49(10)
N2 Re2 S1 80.60(7)
N2 Re2 S2 86.42(7)
S1 Re2 S2 80.05(3)
Re1 C1 O1 177.4(3)
Re1 C2 O2 178.3(3)
Re1 C3 O3 178.6(3)
Re2 C4 O4 175.9(3)
Re2 C5 O5 178.7(3)
Re2 C6 O6 179.0(3)
C8 C7 N2 122.9(3)
C7 C8 C9 117.9(3)
C8 C9 C10 117.6(3)
C9 C10 N1 123.2(3)
C12 C11 C16 120.0(3)
C12 C11 S1 115.5(2)
C16 C11 S1 124.5(2)
C11 C12 C13 119.4(3)
C12 C13 C14 120.5(4)
C13 C14 C15 119.8(3)
C14 C15 C16 120.0(3)
C11 C16 C15 120.1(3)
C18 C17 C22 118.9(3)
C18 C17 S2 123.2(2)
C22 C17 S2 117.8(2)
C17 C18 C19 120.1(3)
C18 C19 C20 120.8(3)
C19 C20 C21 119.3(3)
C20 C21 C22 120.5(3)
C17 C22 C21 120.3(3)
Re1 N1 C10 120.4(2)
Re1 N1 N2 120.82(19)
C10 N1 N2 118.8(3)
Re2 N2 C7 121.1(2)
Re2 N2 N1 119.16(19)
C7 N2 N1 119.7(3)
Re1 S1 Re2 91.33(3)
Re1 S1 C11 112.77(11)
Re2 S1 C11 112.54(11)
Re1 S2 Re2 90.76(2)
Re1 S2 C17 106.40(11)
Re2 S2 C17 115.47(11)
Cl1 C23 Cl2 114.4(3)

loop_
_geom_bond_atom_site_label_1
_geom_bond_atom_site_label_2
_geom_bond_distance
Re1 C1 1.916(3)
Re1 C2 1.916(3)
Re1 C3 1.918(3)
Re1 N1 2.212(3)
Re1 S1 2.4927(8)
Re1 S2 2.5021(8)
Re2 C4 1.923(3)
Re2 C5 1.915(4)
Re2 C6 1.928(3)
Re2 N2 2.210(3)
Re2 S1 2.4919(8)
Re2 S2 2.5071(8)
C1 O1 1.152(4)
C2 O2 1.152(4)
C3 O3 1.152(4)
C4 O4 1.148(4)
C5 O5 1.148(4)
C6 O6 1.142(4)
C7 C8 1.396(5)
C7 N2 1.331(4)
C8 C9 1.358(5)
C9 C10 1.397(5)
C10 N1 1.339(4)
C11 C12 1.394(5)
C11 C16 1.384(4)
C11 S1 1.781(3)
C12 C13 1.387(5)
C13 C14 1.389(5)
C14 C15 1.381(5)
C15 C16 1.392(5)
C17 C18 1.389(4)
C17 C22 1.396(5)
C17 S2 1.790(3)
C18 C19 1.388(4)
C19 C20 1.374(5)
C20 C21 1.387(5)
C21 C22 1.381(5)
N1 N2 1.355(4)
C23 Cl1 1.701(5)
C23 Cl2 1.754(5)
